data_9017803
loop_
_publ_author_name
'Powell, A. V.'
'Vaqueiro, P.'
'Knight, K. S.'
'Chapon, L. C.'
'Sanchez, R. D.'

_publ_section_title
;
 Structure and magnetism in synthetic pyrrhotite Fe7S8:
 A powder neutron-diffraction study
 Note: T = 11 K
;
_journal_name_full 'Physical Review'
_journal_page_first 014415
_journal_page_last 014412
_journal_volume B70
_journal_year 2004
_chemical_compound_source Synthetic
_chemical_formula_sum 'Fe7 S8'
_chemical_name_mineral Pyrrhotite
_space_group_IT_number 15
_space_group_name_Hall '-C 2yc'
_space_group_name_H-M_alt 'C 1 2/c 1'
_symmetry_space_group_name_H-M 'C 1 2/c 1'
_cell_angle_alpha 90
_cell_angle_beta 118.075
_cell_angle_gamma 90
_cell_length_a 11.8656
_cell_length_b 6.8482
_cell_length_c 12.8958
_cell_formula_units_Z 4
_cell_volume 924.584
_database_code_amcsd 0020604
_diffrn_ambient_temperature 11
_exptl_crystal_density_diffrn 4.651
_cod_data_source_file inputs/fixed/downloads/19/19501.cif
_cod_data_source_block 19501
_cod_database_code 9017803

loop_
_space_group_symop_operation_xyz
x,y,z
1/2+x,1/2+y,z
x,-y,1/2+z
1/2+x,1/2-y,1/2+z
-x,y,1/2-z
1/2-x,1/2+y,1/2-z
-x,-y,-z
1/2-x,1/2-y,-z

loop_
_atom_site_label
_atom_site_fract_x
_atom_site_fract_y
_atom_site_fract_z
_atom_site_U_iso_or_equiv
Fe1 0.12680 0.10300 0.99020 0.01191
Fe2 0.25600 0.11900 0.24690 0.01191
Fe3 0.36100 0.14400 0.50470 0.01191
Fe4 0.00000 0.37800 0.25000 0.01191
S1 0.90500 0.12500 0.88400 0.01191
S2 0.34900 0.12600 0.11400 0.01191
S3 0.85400 0.12600 0.13900 0.01191
S4 0.60100 0.13100 0.61900 0.01191

loop_
_cod_related_entry_id
_cod_related_entry_database
_cod_related_entry_code
1 AMCSD 0020604
